data_7232067
loop_
_publ_author_name
'Ying, Jun'
'Chen, Ya-Guang'
'Wang, Xiu-Yan'

_publ_section_title
;
 A series of 0D to 3D Anderson-type polyoxometalate-based compounds
 obtained under ambient and hydrothermal conditions
;
_journal_issue 7
_journal_name_full CrystEngComm
_journal_page_first 1168
_journal_paper_doi 10.1039/C8CE01971A
_journal_volume 21
_journal_year 2019
_chemical_formula_moiety '2(Al H6 Mo6 O24), 2(C4 H22 Al Cu Mo6 N4 O24), 4(C4 H16 Cu N4), 47(H2 O)'
_chemical_formula_sum 'C24 H214 Al4 Cu6 Mo24 N24 O143'
_chemical_formula_weight 5919.90
_space_group_crystal_system monoclinic
_space_group_IT_number 15
_space_group_name_Hall '-C 2yc'
_space_group_name_H-M_alt 'C 1 2/c 1'
_symmetry_space_group_name_Hall '-C 2yc'
_symmetry_space_group_name_H-M 'C 1 2/c 1'
_atom_sites_solution_hydrogens mixed
_audit_creation_date 2018-12-17
_audit_creation_method
;
Olex2 1.2
(compiled 2018.05.29 svn.r3508 for OlexSys, GUI svn.r5506)
;
_audit_update_record
;
2018-12-18 deposited with the CCDC.
2019-01-09 downloaded from the CCDC.
;
_cell_angle_alpha 90
_cell_angle_beta 98.3780(10)
_cell_angle_gamma 90
_cell_formula_units_Z 2
_cell_length_a 27.5506(15)
_cell_length_b 13.4067(7)
_cell_length_c 22.7853(12)
_cell_measurement_reflns_used 9921
_cell_measurement_temperature 296(2)
_cell_measurement_theta_max 28.316
_cell_measurement_theta_min 2.171
_cell_volume 8326.2(8)
_computing_cell_refinement 'SAINT V8.18C (?, 2016)'
_computing_data_reduction 'SAINT V8.18C (?, 2016)'
_computing_molecular_graphics 'Olex2 (Dolomanov et al., 2009)'
_computing_publication_material 'Olex2 (Dolomanov et al., 2009)'
_computing_structure_refinement 'ShelXL (Sheldrick, 2015)'
_computing_structure_solution 'SHELXS-97 (Sheldrick, 1990)'
_diffrn_ambient_temperature 296.15
_diffrn_measured_fraction_theta_full 0.999
_diffrn_measured_fraction_theta_max 0.998
_diffrn_measurement_device_type 'Bruker D8 Venture'
_diffrn_measurement_method 'phi and omega scans'
_diffrn_radiation_monochromator graphite
_diffrn_radiation_type MoK\a
_diffrn_radiation_wavelength 0.71073
_diffrn_reflns_av_R_equivalents 0.0313
_diffrn_reflns_av_unetI/netI 0.0367
_diffrn_reflns_Laue_measured_fraction_full 0.999
_diffrn_reflns_Laue_measured_fraction_max 0.998
_diffrn_reflns_limit_h_max 20
_diffrn_reflns_limit_h_min -36
_diffrn_reflns_limit_k_max 17
_diffrn_reflns_limit_k_min -17
_diffrn_reflns_limit_l_max 30
_diffrn_reflns_limit_l_min -30
_diffrn_reflns_number 30337
_diffrn_reflns_point_group_measured_fraction_full 0.999
_diffrn_reflns_point_group_measured_fraction_max 0.998
_diffrn_reflns_theta_full 25.242
_diffrn_reflns_theta_max 28.345
_diffrn_reflns_theta_min 1.693
_exptl_absorpt_coefficient_mu 2.631
_exptl_absorpt_correction_T_max 0.729
_exptl_absorpt_correction_T_min 0.663
_exptl_absorpt_correction_type multi-scan
_exptl_absorpt_process_details SADABS
_exptl_crystal_colour blue
_exptl_crystal_colour_primary blue
_exptl_crystal_density_diffrn 2.361
_exptl_crystal_density_method 'not measured'
_exptl_crystal_description block
_exptl_crystal_F_000 5808
_exptl_crystal_size_max 0.16
_exptl_crystal_size_mid 0.14
_exptl_crystal_size_min 0.12
_refine_diff_density_max 0.739
_refine_diff_density_min -0.654
_refine_diff_density_rms 0.102
_refine_ls_extinction_coef 0.000257(10)
_refine_ls_extinction_expression Fc^*^=kFc[1+0.001xFc^2^\l^3^/sin(2\q)]^-1/4^
_refine_ls_extinction_method 'SHELXL-2018/3 (Sheldrick 2018)'
_refine_ls_goodness_of_fit_ref 1.053
_refine_ls_hydrogen_treatment mixed
_refine_ls_matrix_type full
_refine_ls_number_parameters 571
_refine_ls_number_reflns 10389
_refine_ls_number_restraints 36
_refine_ls_restrained_S_all 1.052
_refine_ls_R_factor_all 0.0399
_refine_ls_R_factor_gt 0.0277
_refine_ls_shift/su_max 0.004
_refine_ls_shift/su_mean 0.000
_refine_ls_structure_factor_coef Fsqd
_refine_ls_weighting_details 'w=1/[\s^2^(Fo^2^)+(0.0204P)^2^+16.1436P] where P=(Fo^2^+2Fc^2^)/3'
_refine_ls_weighting_scheme calc
_refine_ls_wR_factor_gt 0.0575
_refine_ls_wR_factor_ref 0.0608
_reflns_Friedel_coverage 0.000
_reflns_number_gt 8602
_reflns_number_total 10389
_reflns_threshold_expression 'I > 2\s(I)'
_cod_data_source_file c8ce01971a2.cif
_cod_data_source_block j
_cod_depositor_comments 'Adding full bibliography for 7232067--7232073.cif.'
_cod_database_code 7232067
_shelx_shelxl_version_number 2018/3
_shelx_space_group_comment
;
The symmetry employed for this shelxl refinement is uniquely defined
by the following loop, which should always be used as a source of
symmetry information in preference to the above space-group names.
They are only intended as comments.
;
_olex2_refinement_description
;
1. Fixed Uiso
 At 1.2 times of:
  All C(H,H) groups, All N(H,H) groups, All N(H,H,H,H) groups
 At 1.5 times of:
  All C(H,H,H,H,H,H) groups, All O(H) groups, All O(H,H) groups
2. Restrained distances
 O18-H18 = O23-H23 = O22-H22
 0.85 with sigma of 0.02
 H12-O12 = H10-O10 = H11-O11
 0.85 with sigma of 0.02
3. Rigid body (RIGU) restrains
 N4, N5, C3, C3A, C4, C4A
 with sigma for 1-2 distances of 0.004 and sigma for 1-3 distances of 0.004
4. Others
 Sof(H4BC)=Sof(H4BD)=Sof(H5BC)=Sof(H5BD)=Sof(C3A)=Sof(H3AA)=Sof(H3AB)=Sof(C4A)=
 Sof(H4AC)=Sof(H4AD)=1-FVAR(1)
 Sof(H4AA)=Sof(H4AB)=Sof(H5AA)=Sof(H5AB)=Sof(C3)=Sof(H3C)=Sof(H3D)=Sof(C4)=
 Sof(H4A)=Sof(H4B)=FVAR(1)
 Fixed Sof: O12W(0.25) H12A(0.25) H12B(0.25)
5.a Riding coordinates:
 O3W(H3WA,H3WB), O6W(H6WA,H6WB), O7W(H7WA,H7WB), O8W(H8WA,H8WB), O10W(H10W),
 O12W(H12A,H12B), O13W(H13A,H13B)
5.b Free rotating group:
 O1W(H1WA,H1WB), O2W(H2WA,H2WB), O4W(H4WA,H4WB), O5W(H5WA,H5WB), O9W(H9WA,
 H9WB), O11W(H11A,H11B)
5.c Secondary CH2 refined with riding coordinates:
 N1(H1A,H1B), N2(H2A,H2B), C1(H1C,H1D), C2(H2C,H2D), N3(H3A,H3B), N4(H4AA,
 H4AB), N4(H4BC,H4BD), N5(H5AA,H5AB), N5(H5BC,H5BD), N6(H6A,H6B), C3(H3C,H3D),
 C3A(H3AA,H3AB), C4(H4A,H4B), C4A(H4AC,H4AD), C5(H5A,H5B), C6(H6C,H6D)
;
_olex2_submission_special_instructions 'No special instructions were received'

loop_
_space_group_symop_operation_xyz
'x, y, z'
'-x, y, -z+1/2'
'x+1/2, y+1/2, z'
'-x+1/2, y+1/2, -z+1/2'
'-x, -y, -z'
'x, -y, z-1/2'
'-x+1/2, -y+1/2, -z'
'x+1/2, -y+1/2, z-1/2'

loop_
_atom_site_label
_atom_site_type_symbol
_atom_site_fract_x
_atom_site_fract_y
_atom_site_fract_z
_atom_site_U_iso_or_equiv
_atom_site_adp_type
_atom_site_occupancy
_atom_site_site_symmetry_order
_atom_site_calc_flag
_atom_site_refinement_flags_posn
_atom_site_refinement_flags_adp
_atom_site_refinement_flags_occupancy
_atom_site_disorder_assembly
_atom_site_disorder_group
Mo1 Mo 0.73291(2) 0.79362(2) 0.35579(2) 0.01963(6) Uani 1 1 d . . . . .
Mo2 Mo 0.78273(2) 0.96889(2) 0.44902(2) 0.02153(6) Uani 1 1 d . . . . .
Mo3 Mo 0.69950(2) 0.57697(2) 0.40671(2) 0.02011(6) Uani 1 1 d . . . . .
Al1 Al 0.750000 0.750000 0.500000 0.0142(2) Uani 1 2 d S T P . .
O1 O 0.64214(9) 0.52904(19) 0.40283(11) 0.0374(6) Uani 1 1 d . . . . .
O2 O 0.78955(8) 0.87334(16) 0.38724(9) 0.0232(5) Uani 1 1 d . . . . .
O3 O 0.72600(10) 0.51835(17) 0.35351(10) 0.0341(6) Uani 1 1 d . . . . .
O4 O 0.75751(9) 0.73516(19) 0.30052(10) 0.0341(6) Uani 1 1 d . . . . .
O5 O 0.69668(9) 0.88650(18) 0.32182(11) 0.0340(6) Uani 1 1 d . . . . .
O6 O 0.83959(10) 1.02047(19) 0.45453(11) 0.0384(6) Uani 1 1 d . . . . .
O7 O 0.76649(8) 0.99747(15) 0.52635(9) 0.0245(5) Uani 1 1 d . . . . .
O8 O 0.68128(8) 0.70255(16) 0.36778(9) 0.0222(4) Uani 1 1 d . . . . .
O9 O 0.74396(10) 1.05284(17) 0.40936(10) 0.0346(6) Uani 1 1 d . . . . .
O10 O 0.72067(7) 0.85088(15) 0.44869(9) 0.0174(4) Uani 1 1 d D . . . .
O11 O 0.76349(7) 0.68812(15) 0.42949(9) 0.0170(4) Uani 1 1 d D . . . .
O12 O 0.69414(7) 0.66550(15) 0.49143(9) 0.0171(4) Uani 1 1 d D . . . .
Mo4 Mo 1.09829(2) 0.43707(2) 0.59357(2) 0.02481(7) Uani 1 1 d . . . . .
Mo5 Mo 1.05047(2) 0.28084(2) 0.48915(2) 0.02105(6) Uani 1 1 d . . . . .
Mo6 Mo 0.95098(2) 0.34050(2) 0.39747(2) 0.02250(7) Uani 1 1 d . . . . .
Cu1 Cu 1.000000 0.000000 0.500000 0.02890(13) Uani 1 2 d S T P . .
Al2 Al 1.000000 0.500000 0.500000 0.0147(2) Uani 1 2 d S T P . .
O13 O 1.15426(9) 0.40886(19) 0.57441(14) 0.0457(7) Uani 1 1 d . . . . .
O14 O 1.10474(11) 0.4269(2) 0.66860(12) 0.0470(7) Uani 1 1 d . . . . .
O15 O 0.94393(10) 0.3520(2) 0.32253(11) 0.0436(7) Uani 1 1 d . . . . .
O16 O 0.92657(9) 0.22756(17) 0.41117(12) 0.0386(6) Uani 1 1 d . . . . .
O17 O 1.06425(8) 0.31478(15) 0.57267(10) 0.0258(5) Uani 1 1 d . . . . .
O18 O 0.93691(7) 0.55143(15) 0.50526(9) 0.0188(4) Uani 1 1 d D . . . .
O19 O 1.02620(10) 0.16685(17) 0.49862(12) 0.0394(6) Uani 1 1 d . . . . .
O20 O 1.02071(8) 0.30973(16) 0.40961(10) 0.0248(5) Uani 1 1 d . . . . .
O21 O 1.10873(9) 0.26012(19) 0.47467(11) 0.0376(6) Uani 1 1 d . . . . .
O22 O 1.01989(7) 0.63471(14) 0.50471(9) 0.0175(4) Uani 1 1 d D . . . .
O23 O 0.97867(7) 0.50095(15) 0.41648(9) 0.0181(4) Uani 1 1 d D . . . .
O24 O 1.10360(8) 0.57935(16) 0.58546(10) 0.0262(5) Uani 1 1 d . . . . .
N1 N 0.95787(13) 0.0187(2) 0.42148(15) 0.0429(8) Uani 1 1 d . . . . .
H1A H 0.935849 -0.030068 0.415030 0.051 Uiso 1 1 calc R . . . .
H1B H 0.942052 0.076730 0.420613 0.051 Uiso 1 1 calc R . . . .
N2 N 0.94948(13) 0.0529(2) 0.54792(17) 0.0484(9) Uani 1 1 d . . . . .
H2A H 0.937497 0.110644 0.532962 0.058 Uiso 1 1 calc R . . . .
H2B H 0.924819 0.009797 0.547095 0.058 Uiso 1 1 calc R . . . .
C1 C 0.9738(2) 0.0669(4) 0.6090(2) 0.0701(15) Uani 1 1 d . . . . .
H1C H 0.949766 0.066477 0.636120 0.084 Uiso 1 1 calc R . . . .
H1D H 0.990895 0.130316 0.612705 0.084 Uiso 1 1 calc R . . . .
C2 C 0.9904(2) 0.0171(4) 0.3766(2) 0.0711(16) Uani 1 1 d . . . . .
H2C H 1.007841 0.079961 0.376528 0.085 Uiso 1 1 calc R . . . .
H2D H 0.971629 0.007127 0.337636 0.085 Uiso 1 1 calc R . . . .
Cu2 Cu 0.74934(2) 0.65619(3) 0.18525(2) 0.03147(10) Uani 1 1 d . . . . .
N3 N 0.77616(11) 0.7807(2) 0.15454(15) 0.0376(7) Uani 1 1 d . . . . .
H3A H 0.777173 0.775158 0.115818 0.045 Uiso 1 1 calc R . . . .
H3B H 0.757168 0.832448 0.160339 0.045 Uiso 1 1 calc R . . . .
N4 N 0.67925(12) 0.6934(3) 0.16045(16) 0.0478(9) Uani 1 1 d . U . . .
H4AA H 0.675953 0.759416 0.159825 0.057 Uiso 0.75(2) 1 calc R . . A 1
H4AB H 0.668722 0.669947 0.124291 0.057 Uiso 0.75(2) 1 calc R . . A 1
H4BC H 0.672428 0.749740 0.178199 0.057 Uiso 0.25(2) 1 calc R . . A 2
H4BD H 0.673468 0.702712 0.121387 0.057 Uiso 0.25(2) 1 calc R . . A 2
N5 N 0.72128(11) 0.5379(2) 0.22241(13) 0.0330(7) Uani 1 1 d . U . . .
H5AA H 0.732361 0.481968 0.207998 0.040 Uiso 0.75(2) 1 calc R . . A 1
H5AB H 0.730829 0.538685 0.261445 0.040 Uiso 0.75(2) 1 calc R . . A 1
H5BC H 0.721576 0.484463 0.199274 0.040 Uiso 0.25(2) 1 calc R . . A 2
H5BD H 0.738731 0.524432 0.257540 0.040 Uiso 0.25(2) 1 calc R . . A 2
N6 N 0.81933(11) 0.6246(2) 0.21659(13) 0.0336(7) Uani 1 1 d . . . . .
H6A H 0.824117 0.628386 0.256002 0.040 Uiso 1 1 calc R . . . .
H6B H 0.826465 0.562835 0.206259 0.040 Uiso 1 1 calc R . . . .
C3 C 0.6507(2) 0.6494(7) 0.2038(3) 0.0392(17) Uani 0.75(2) 1 d . U . A 1
H3C H 0.615831 0.653441 0.189536 0.047 Uiso 0.75(2) 1 calc R . . A 1
H3D H 0.657455 0.683718 0.241563 0.047 Uiso 0.75(2) 1 calc R . . A 1
C3A C 0.6471(7) 0.6080(19) 0.1783(14) 0.045(6) Uani 0.25(2) 1 d . U . A 2
H3AA H 0.615160 0.633746 0.183871 0.054 Uiso 0.25(2) 1 calc R . . A 2
H3AB H 0.642327 0.558308 0.147067 0.054 Uiso 0.25(2) 1 calc R . . A 2
H10 H 0.6924(9) 0.870(3) 0.451(2) 0.068 Uiso 1 1 d DR . . . .
H11 H 0.7920(9) 0.668(3) 0.426(2) 0.068 Uiso 1 1 d DR . . . .
H12 H 0.6671(10) 0.695(3) 0.492(2) 0.068 Uiso 1 1 d DR . . . .
H18 H 0.9219(15) 0.530(3) 0.5322(16) 0.068 Uiso 1 1 d DR . . . .
H22 H 1.0369(15) 0.653(3) 0.4786(16) 0.068 Uiso 1 1 d DR . . . .
H23 H 0.9951(15) 0.528(3) 0.3933(17) 0.068 Uiso 1 1 d DR . . . .
C4 C 0.6675(3) 0.5401(7) 0.2099(4) 0.0436(18) Uani 0.75(2) 1 d . U . A 1
H4A H 0.653717 0.508303 0.241994 0.052 Uiso 0.75(2) 1 calc R . . A 1
H4B H 0.656362 0.504122 0.173543 0.052 Uiso 0.75(2) 1 calc R . . A 1
C4A C 0.6690(9) 0.5652(17) 0.2296(14) 0.038(5) Uani 0.25(2) 1 d . U . A 2
H4AC H 0.651144 0.505951 0.238099 0.046 Uiso 0.25(2) 1 calc R . . A 2
H4AD H 0.669131 0.611543 0.262298 0.046 Uiso 0.25(2) 1 calc R . . A 2
C5 C 0.85131(15) 0.6969(3) 0.1916(2) 0.0440(10) Uani 1 1 d . . . . .
H5A H 0.857348 0.674888 0.152797 0.053 Uiso 1 1 calc R . . . .
H5B H 0.882571 0.702085 0.217258 0.053 Uiso 1 1 calc R . . . .
C6 C 0.82607(14) 0.7958(3) 0.1869(2) 0.0427(9) Uani 1 1 d . . . . .
H6C H 0.824419 0.822559 0.226065 0.051 Uiso 1 1 calc R . . . .
H6D H 0.844002 0.842552 0.165597 0.051 Uiso 1 1 calc R . . . .
O1W O 1.03118(12) 0.5956(2) 0.34139(12) 0.0478(7) Uani 1 1 d . . . . .
H1WA H 1.047469 0.553317 0.324397 0.072 Uiso 1 1 d G . . . .
H1WB H 1.016158 0.630084 0.313130 0.072 Uiso 1 1 d G . . . .
O2W O 1.11147(11) 0.1530(2) 0.63568(16) 0.0528(8) Uani 1 1 d . . . . .
H2WA H 1.100018 0.210544 0.626046 0.079 Uiso 1 1 d G . . . .
H2WB H 1.141638 0.156962 0.631903 0.079 Uiso 1 1 d G . . . .
O3W O 1.07503(12) 0.7166(2) 0.43302(13) 0.0575(8) Uani 1 1 d . . . . .
H3WA H 1.105311 0.730273 0.442821 0.086 Uiso 1 1 d R . . . .
H3WB H 1.069861 0.690023 0.399211 0.086 Uiso 1 1 d R . . . .
O4W O 0.86451(13) 0.5155(3) 0.57638(15) 0.0596(9) Uani 1 1 d . . . . .
H4WA H 0.867936 0.518893 0.614018 0.089 Uiso 1 1 d G . . . .
H4WB H 0.863089 0.454754 0.565757 0.089 Uiso 1 1 d G . . . .
O5W O 0.90979(14) 0.4757(3) 0.21496(15) 0.0639(9) Uani 1 1 d . . . . .
H5WA H 0.917163 0.481176 0.252329 0.096 Uiso 1 1 d G . . . .
H5WB H 0.919089 0.417354 0.207245 0.096 Uiso 1 1 d G . . . .
O6W O 1.19301(12) 0.6394(2) 0.54547(17) 0.0699(10) Uani 1 1 d . . . . .
H6WA H 1.192805 0.588250 0.525773 0.105 Uiso 1 1 d R . . . .
H6WB H 1.169085 0.622480 0.562943 0.105 Uiso 1 1 d R . . . .
O7W O 0.67373(13) 1.2820(2) 0.45931(14) 0.0638(9) Uani 1 1 d . . . . .
H7WA H 0.677619 1.341104 0.472684 0.096 Uiso 1 1 d R . . . .
H7WB H 0.679619 1.245104 0.489924 0.096 Uiso 1 1 d R . . . .
O8W O 1.07074(13) 0.1320(3) 0.74103(16) 0.0758(11) Uani 1 1 d . . . . .
H8WA H 1.069674 0.071790 0.758036 0.114 Uiso 1 1 d R . . . .
H8WB H 1.087044 0.135650 0.712236 0.114 Uiso 1 1 d R . . . .
O9W O 1.08787(14) 0.2824(4) 0.33061(16) 0.0933(15) Uani 1 1 d . . . . .
H9WA H 1.114206 0.256265 0.348132 0.140 Uiso 1 1 d G . . . .
H9WB H 1.068816 0.294924 0.355831 0.140 Uiso 1 1 d G . . . .
O10W O 1.000000 0.7293(3) 0.250000 0.0637(13) Uani 1 2 d S T P . .
H10W H 0.977380 0.768080 0.257750 0.096 Uiso 1 1 d R . . . .
O11W O 0.68674(13) 0.9040(3) 0.19823(15) 0.0673(10) Uani 1 1 d . . . . .
H11A H 0.672091 0.891066 0.227775 0.101 Uiso 1 1 d G . . . .
H11B H 0.665937 0.937521 0.174897 0.101 Uiso 1 1 d G . . . .
O12W O 1.000000 0.2127(7) 0.250000 0.070(3) Uani 0.5 2 d S T P . .
H12A H 1.004670 0.251740 0.221790 0.105 Uiso 0.25 1 d R . . . .
H12B H 1.022910 0.235040 0.273930 0.105 Uiso 0.25 1 d R . . . .
O13W O 1.0670(2) -0.0668(4) 0.7784(3) 0.149(2) Uani 1 1 d . . . . .
H13A H 1.085871 -0.061113 0.812715 0.224 Uiso 1 1 d R . . . .
H13B H 1.036801 -0.076963 0.780825 0.224 Uiso 1 1 d R . . . .

loop_
_atom_site_aniso_label
_atom_site_aniso_U_11
_atom_site_aniso_U_22
_atom_site_aniso_U_33
_atom_site_aniso_U_23
_atom_site_aniso_U_13
_atom_site_aniso_U_12
Mo1 0.02305(13) 0.02050(12) 0.01555(12) 0.00033(9) 0.00355(10) 0.00053(10)
Mo2 0.02780(14) 0.01747(12) 0.01957(13) 0.00114(10) 0.00430(11) -0.00229(10)
Mo3 0.02371(13) 0.01878(12) 0.01801(12) -0.00284(10) 0.00360(10) -0.00243(10)
Al1 0.0126(6) 0.0155(5) 0.0150(6) -0.0003(4) 0.0039(4) 0.0014(4)
O1 0.0361(14) 0.0384(14) 0.0365(14) 0.0012(11) 0.0014(11) -0.0142(12)
O2 0.0250(11) 0.0258(11) 0.0201(11) -0.0002(9) 0.0078(9) -0.0019(9)
O3 0.0492(16) 0.0287(12) 0.0260(12) -0.0057(10) 0.0113(11) 0.0036(11)
O4 0.0407(15) 0.0386(14) 0.0261(12) -0.0087(10) 0.0156(11) -0.0046(11)
O5 0.0330(13) 0.0314(13) 0.0349(13) 0.0073(10) -0.0046(11) 0.0030(11)
O6 0.0420(15) 0.0377(14) 0.0357(14) -0.0013(11) 0.0066(12) -0.0175(12)
O7 0.0341(13) 0.0149(10) 0.0249(11) -0.0006(8) 0.0058(10) 0.0050(9)
O8 0.0190(10) 0.0250(11) 0.0217(11) 0.0001(9) -0.0001(9) 0.0003(9)
O9 0.0531(16) 0.0227(11) 0.0268(12) 0.0043(9) 0.0021(11) 0.0064(11)
O10 0.0167(10) 0.0186(10) 0.0171(10) 0.0004(8) 0.0032(8) 0.0036(8)
O11 0.0141(10) 0.0185(10) 0.0193(10) -0.0019(8) 0.0051(8) 0.0030(8)
O12 0.0145(10) 0.0168(9) 0.0206(10) -0.0012(8) 0.0045(8) 0.0020(8)
Mo4 0.01882(13) 0.02158(13) 0.03102(15) -0.00322(11) -0.00643(11) 0.00702(11)
Mo5 0.01828(13) 0.01444(12) 0.02943(14) -0.00175(10) 0.00012(11) 0.00484(10)
Mo6 0.02017(13) 0.01937(13) 0.02614(14) -0.00528(10) -0.00270(10) 0.00370(10)
Cu1 0.0279(3) 0.0203(3) 0.0382(3) 0.0002(2) 0.0037(3) 0.0002(2)
Al2 0.0113(5) 0.0128(5) 0.0199(6) -0.0007(4) 0.0014(5) 0.0019(4)
O13 0.0187(12) 0.0372(14) 0.078(2) -0.0138(14) -0.0030(13) 0.0095(11)
O14 0.0584(18) 0.0408(15) 0.0348(14) -0.0004(12) -0.0172(13) 0.0090(14)
O15 0.0477(17) 0.0540(17) 0.0258(13) -0.0073(11) -0.0057(12) 0.0125(14)
O16 0.0314(14) 0.0214(12) 0.0590(17) -0.0056(11) -0.0064(12) -0.0016(10)
O17 0.0288(12) 0.0195(10) 0.0277(12) 0.0023(9) -0.0005(10) 0.0062(9)
O18 0.0145(10) 0.0177(10) 0.0248(11) -0.0004(8) 0.0048(8) 0.0031(8)
O19 0.0531(17) 0.0185(11) 0.0438(15) -0.0008(10) -0.0022(13) -0.0034(11)
O20 0.0213(11) 0.0266(11) 0.0270(12) -0.0058(9) 0.0047(9) 0.0079(9)
O21 0.0241(13) 0.0415(14) 0.0463(15) -0.0085(12) 0.0023(11) 0.0149(11)
O22 0.0168(10) 0.0146(9) 0.0217(11) 0.0013(8) 0.0046(8) 0.0016(8)
O23 0.0173(10) 0.0190(10) 0.0184(10) 0.0006(8) 0.0035(8) 0.0015(8)
O24 0.0149(10) 0.0230(11) 0.0395(13) -0.0065(9) -0.0002(9) 0.0018(9)
N1 0.051(2) 0.0256(15) 0.048(2) -0.0003(14) -0.0070(16) -0.0012(14)
N2 0.044(2) 0.0360(18) 0.069(3) -0.0038(17) 0.0216(18) -0.0031(15)
C1 0.098(4) 0.061(3) 0.058(3) -0.016(3) 0.035(3) -0.011(3)
C2 0.113(5) 0.056(3) 0.043(3) 0.001(2) 0.005(3) -0.015(3)
Cu2 0.0283(2) 0.0289(2) 0.0367(2) 0.00640(18) 0.00298(18) -0.00039(17)
N3 0.0368(17) 0.0296(15) 0.0463(19) 0.0045(14) 0.0060(15) -0.0003(13)
N4 0.0351(18) 0.052(2) 0.054(2) 0.0200(17) -0.0008(16) 0.0006(16)
N5 0.0442(17) 0.0283(15) 0.0277(15) -0.0021(12) 0.0092(13) 0.0013(13)
N6 0.0384(17) 0.0307(15) 0.0312(16) 0.0009(12) 0.0035(13) 0.0054(13)
C3 0.031(3) 0.046(4) 0.040(3) -0.004(3) 0.003(2) -0.004(2)
C3A 0.033(7) 0.038(10) 0.066(14) 0.004(9) 0.013(8) -0.001(7)
C4 0.051(3) 0.033(4) 0.049(5) -0.009(3) 0.012(3) -0.014(3)
C4A 0.038(7) 0.020(10) 0.059(13) -0.004(7) 0.014(8) -0.016(7)
C5 0.032(2) 0.043(2) 0.058(3) 0.0013(19) 0.0125(19) -0.0033(17)
C6 0.036(2) 0.033(2) 0.058(3) -0.0021(18) 0.0061(19) -0.0101(17)
O1W 0.0523(19) 0.0539(19) 0.0405(16) 0.0046(13) 0.0184(14) 0.0001(14)
O2W 0.0425(17) 0.0442(17) 0.074(2) 0.0261(15) 0.0174(16) 0.0121(14)
O3W 0.0547(19) 0.074(2) 0.0480(18) -0.0024(16) 0.0224(15) -0.0182(17)
O4W 0.0437(18) 0.079(2) 0.059(2) -0.0032(17) 0.0193(17) 0.0059(18)
O5W 0.064(2) 0.080(2) 0.0475(19) 0.0127(17) 0.0058(17) -0.002(2)
O6W 0.054(2) 0.053(2) 0.110(3) 0.0199(19) 0.036(2) 0.0091(16)
O7W 0.087(3) 0.0472(18) 0.055(2) -0.0055(15) 0.0054(18) -0.0096(17)
O8W 0.069(2) 0.092(3) 0.069(2) -0.010(2) 0.0180(19) 0.000(2)
O9W 0.051(2) 0.170(4) 0.065(2) 0.045(3) 0.0308(19) 0.047(3)
O10W 0.064(3) 0.059(3) 0.069(3) 0.000 0.011(3) 0.000
O11W 0.069(2) 0.085(3) 0.045(2) 0.0101(18) -0.0005(17) 0.027(2)
O12W 0.105(8) 0.068(6) 0.039(5) 0.000 0.018(5) 0.000
O13W 0.158(5) 0.160(5) 0.152(5) 0.066(4) 0.099(4) 0.067(4)

loop_
_atom_type_symbol
_atom_type_description
_atom_type_scat_dispersion_real
_atom_type_scat_dispersion_imag
_atom_type_scat_source
C C 0.0033 0.0016 'International Tables Vol C Tables 4.2.6.8 and 6.1.1.4'
H H 0.0000 0.0000 'International Tables Vol C Tables 4.2.6.8 and 6.1.1.4'
Al Al 0.0645 0.0514 'International Tables Vol C Tables 4.2.6.8 and 6.1.1.4'
Cu Cu 0.3201 1.2651 'International Tables Vol C Tables 4.2.6.8 and 6.1.1.4'
Mo Mo -1.6832 0.6857 'International Tables Vol C Tables 4.2.6.8 and 6.1.1.4'
N N 0.0061 0.0033 'International Tables Vol C Tables 4.2.6.8 and 6.1.1.4'
O O 0.0106 0.0060 'International Tables Vol C Tables 4.2.6.8 and 6.1.1.4'

loop_
_geom_angle_atom_site_label_1
_geom_angle_atom_site_label_2
_geom_angle_atom_site_label_3
_geom_angle
_geom_angle_site_symmetry_1
_geom_angle_site_symmetry_3
O2 Mo1 O10 72.36(8) . .
O2 Mo1 O11 82.98(8) . .
O4 Mo1 O2 98.11(10) . .
O4 Mo1 O5 105.62(12) . .
O4 Mo1 O8 101.24(11) . .
O4 Mo1 O10 162.04(10) . .
O4 Mo1 O11 96.64(10) . .
O5 Mo1 O2 98.69(11) . .
O5 Mo1 O8 97.56(11) . .
O5 Mo1 O10 91.10(10) . .
O5 Mo1 O11 157.14(10) . .
O8 Mo1 O2 150.28(9) . .
O8 Mo1 O10 82.63(8) . .
O8 Mo1 O11 72.60(8) . .
O11 Mo1 O10 67.53(7) . .
O2 Mo2 O10 72.34(8) . .
O2 Mo2 O12 82.06(8) . 7_666
O6 Mo2 O2 97.88(11) . .
O6 Mo2 O7 100.75(11) . .
O6 Mo2 O9 105.56(13) . .
O6 Mo2 O10 160.87(10) . .
O6 Mo2 O12 95.88(10) . 7_666
O7 Mo2 O2 149.51(9) . .
O7 Mo2 O10 82.49(8) . .
O7 Mo2 O12 72.24(8) . 7_666
O9 Mo2 O2 99.81(10) . .
O9 Mo2 O7 98.17(10) . .
O9 Mo2 O10 92.49(10) . .
O9 Mo2 O12 157.93(10) . 7_666
O12 Mo2 O10 66.93(7) 7_666 .
O1 Mo3 O3 106.38(12) . .
O1 Mo3 O7 100.67(11) . 7_666
O1 Mo3 O8 97.37(11) . .
O1 Mo3 O11 158.62(10) . .
O1 Mo3 O12 93.80(10) . .
O3 Mo3 O7 96.56(10) . 7_666
O3 Mo3 O8 100.69(10) . .
O3 Mo3 O11 93.76(10) . .
O3 Mo3 O12 158.45(10) . .
O7 Mo3 O11 83.68(8) 7_666 .
O7 Mo3 O12 71.80(8) 7_666 .
O8 Mo3 O7 150.34(9) . 7_666
O8 Mo3 O11 71.34(8) . .
O8 Mo3 O12 83.74(8) . .
O12 Mo3 O11 67.46(7) . .
O10 Al1 O10 180.0 7_666 .
O10 Al1 O11 95.29(9) . 7_666
O10 Al1 O11 84.71(9) 7_666 7_666
O10 Al1 O11 95.29(9) 7_666 .
O10 Al1 O11 84.71(9) . .
O10 Al1 O12 95.52(9) . .
O10 Al1 O12 95.52(9) 7_666 7_666
O10 Al1 O12 84.48(9) . 7_666
O10 Al1 O12 84.48(9) 7_666 .
O11 Al1 O11 180.00(6) . 7_666
O11 Al1 O12 95.30(9) 7_666 .
O11 Al1 O12 95.30(9) . 7_666
O11 Al1 O12 84.70(9) 7_666 7_666
O11 Al1 O12 84.70(9) . .
O12 Al1 O12 180.00(9) . 7_666
Mo2 O2 Mo1 118.41(11) . .
Mo2 O7 Mo3 117.87(11) . 7_666
Mo1 O8 Mo3 118.00(10) . .
Mo1 O10 Mo2 91.34(7) . .
Mo1 O10 H10 115(3) . .
Mo2 O10 H10 119(3) . .
Al1 O10 Mo1 102.79(8) . .
Al1 O10 Mo2 103.68(9) . .
Al1 O10 H10 120(3) . .
Mo1 O11 Mo3 92.70(7) . .
Mo1 O11 H11 113(3) . .
Mo3 O11 H11 117(3) . .
Al1 O11 Mo1 104.96(9) . .
Al1 O11 Mo3 103.64(9) . .
Al1 O11 H11 121(3) . .
Mo2 O12 H12 122(3) 7_666 .
Mo3 O12 Mo2 92.59(7) . 7_666
Mo3 O12 H12 114(3) . .
Al1 O12 Mo2 104.90(9) . 7_666
Al1 O12 Mo3 104.20(9) . .
Al1 O12 H12 115(3) . .
O13 Mo4 O17 100.07(11) . .
O13 Mo4 O18 91.83(11) . 5_766
O13 Mo4 O23 157.91(11) . 5_766
O13 Mo4 O24 96.38(11) . .
O14 Mo4 O13 105.91(14) . .
O14 Mo4 O17 99.05(12) . .
O14 Mo4 O18 161.54(12) . 5_766
O14 Mo4 O23 95.20(11) . 5_766
O14 Mo4 O24 100.25(12) . .
O17 Mo4 O18 72.28(8) . 5_766
O17 Mo4 O23 82.60(8) . 5_766
O17 Mo4 O24 150.07(9) . .
O23 Mo4 O18 67.91(7) 5_766 5_766
O24 Mo4 O18 82.41(8) . 5_766
O24 Mo4 O23 73.07(8) . 5_766
O17 Mo5 O18 72.95(8) . 5_766
O17 Mo5 O22 82.48(8) . 5_766
O19 Mo5 O17 96.37(11) . .
O19 Mo5 O18 160.69(11) . 5_766
O19 Mo5 O20 100.39(11) . .
O19 Mo5 O21 106.10(13) . .
O19 Mo5 O22 94.92(11) . 5_766
O20 Mo5 O17 151.16(9) . .
O20 Mo5 O18 83.93(8) . 5_766
O20 Mo5 O22 72.88(8) . 5_766
O21 Mo5 O17 99.93(11) . .
O21 Mo5 O18 91.79(10) . 5_766
O21 Mo5 O20 97.75(11) . .
O21 Mo5 O22 158.35(10) . 5_766
O22 Mo5 O18 68.17(7) 5_766 5_766
O15 Mo6 O16 105.94(13) . .
O15 Mo6 O20 97.37(12) . .
O15 Mo6 O22 160.46(11) . 5_766
O15 Mo6 O23 95.20(11) . .
O15 Mo6 O24 99.99(11) . 5_766
O16 Mo6 O20 101.16(11) . .
O16 Mo6 O22 92.44(10) . 5_766
O16 Mo6 O23 157.61(11) . .
O16 Mo6 O24 96.76(11) . 5_766
O20 Mo6 O22 72.08(8) . 5_766
O20 Mo6 O23 83.00(8) . .
O22 Mo6 O23 67.68(7) 5_766 .
O24 Mo6 O20 150.51(9) 5_766 .
O24 Mo6 O22 84.01(8) 5_766 5_766
O24 Mo6 O23 71.88(8) 5_766 .
O19 Cu1 O19 180.0 5_756 .
N1 Cu1 O19 89.56(11) . 5_756
N1 Cu1 O19 89.56(11) 5_756 .
N1 Cu1 O19 90.44(11) . .
N1 Cu1 O19 90.44(11) 5_756 5_756
N1 Cu1 N1 180.0 . 5_756
N1 Cu1 N2 85.20(15) . 5_756
N1 Cu1 N2 94.80(15) 5_756 5_756
N1 Cu1 N2 85.20(15) 5_756 .
N1 Cu1 N2 94.80(15) . .
N2 Cu1 O19 84.85(12) 5_756 5_756
N2 Cu1 O19 84.85(12) . .
N2 Cu1 O19 95.15(12) . 5_756
N2 Cu1 O19 95.15(12) 5_756 .
N2 Cu1 N2 180.00(18) 5_756 .
O18 Al2 O18 180.00(12) 5_766 .
O18 Al2 O23 95.26(9) . 5_766
O18 Al2 O23 95.26(9) 5_766 .
O18 Al2 O23 84.74(9) . .
O18 Al2 O23 84.74(9) 5_766 5_766
O22 Al2 O18 95.21(9) . 5_766
O22 Al2 O18 84.79(9) . .
O22 Al2 O18 95.21(9) 5_766 .
O22 Al2 O18 84.79(9) 5_766 5_766
O22 Al2 O22 180.0 . 5_766
O22 Al2 O23 84.55(9) 5_766 .
O22 Al2 O23 95.45(9) 5_766 5_766
O22 Al2 O23 95.45(9) . .
O22 Al2 O23 84.54(9) . 5_766
O23 Al2 O23 180.0 5_766 .
Mo4 O17 Mo5 117.63(11) . .
Mo4 O18 H18 123(3) 5_766 .
Mo5 O18 Mo4 91.58(7) 5_766 5_766
Mo5 O18 H18 113(3) 5_766 .
Al2 O18 Mo4 102.75(9) . 5_766
Al2 O18 Mo5 103.27(9) . 5_766
Al2 O18 H18 118(3) . .
Mo5 O19 Cu1 170.74(17) . .
Mo5 O20 Mo6 117.06(11) . .
Mo5 O22 Mo6 92.82(8) 5_766 5_766
Mo5 O22 H22 118(3) 5_766 .
Mo6 O22 H22 120(3) 5_766 .
Al2 O22 Mo5 103.77(9) . 5_766
Al2 O22 Mo6 104.66(9) . 5_766
Al2 O22 H22 115(3) . .
Mo4 O23 Mo6 92.54(7) 5_766 .
Mo4 O23 H23 111(3) 5_766 .
Mo6 O23 H23 119(3) . .
Al2 O23 Mo4 104.59(9) . 5_766
Al2 O23 Mo6 103.11(9) . .
Al2 O23 H23 121(3) . .
Mo4 O24 Mo6 117.35(11) . 5_766
Cu1 N1 H1A 110.4 . .
Cu1 N1 H1B 110.4 . .
H1A N1 H1B 108.6 . .
C2 N1 Cu1 106.8(3) . .
C2 N1 H1A 110.4 . .
C2 N1 H1B 110.4 . .
Cu1 N2 H2A 110.2 . .
Cu1 N2 H2B 110.2 . .
H2A N2 H2B 108.5 . .
C1 N2 Cu1 107.6(3) . .
C1 N2 H2A 110.2 . .
C1 N2 H2B 110.2 . .
N2 C1 H1C 110.1 . .
N2 C1 H1D 110.1 . .
N2 C1 C2 107.9(4) . 5_756
H1C C1 H1D 108.4 . .
C2 C1 H1C 110.1 5_756 .
C2 C1 H1D 110.1 5_756 .
N1 C2 C1 108.1(4) . 5_756
N1 C2 H2C 110.1 . .
N1 C2 H2D 110.1 . .
C1 C2 H2C 110.1 5_756 .
C1 C2 H2D 110.1 5_756 .
H2C C2 H2D 108.4 . .
N3 Cu2 N4 94.83(13) . .
N3 Cu2 N5 174.95(13) . .
N3 Cu2 N6 85.16(13) . .
N4 Cu2 N5 84.29(13) . .
N4 Cu2 N6 175.22(15) . .
N6 Cu2 N5 95.30(12) . .
Cu2 N3 H3A 110.1 . .
Cu2 N3 H3B 110.1 . .
H3A N3 H3B 108.5 . .
C6 N3 Cu2 107.8(2) . .
C6 N3 H3A 110.1 . .
C6 N3 H3B 110.1 . .
Cu2 N4 H4AA 110.2 . .
Cu2 N4 H4AB 110.2 . .
Cu2 N4 H4BC 110.1 . .
Cu2 N4 H4BD 110.1 . .
H4AA N4 H4AB 108.5 . .
H4BC N4 H4BD 108.4 . .
C3 N4 Cu2 107.4(3) . .
C3 N4 H4AA 110.2 . .
C3 N4 H4AB 110.2 . .
C3A N4 Cu2 108.1(7) . .
C3A N4 H4BC 110.1 . .
C3A N4 H4BD 110.1 . .
Cu2 N5 H5AA 109.7 . .
Cu2 N5 H5AB 109.7 . .
Cu2 N5 H5BC 110.4 . .
Cu2 N5 H5BD 110.4 . .
H5AA N5 H5AB 108.2 . .
H5BC N5 H5BD 108.6 . .
C4 N5 Cu2 110.0(4) . .
C4 N5 H5AA 109.7 . .
C4 N5 H5AB 109.7 . .
C4A N5 Cu2 106.5(9) . .
C4A N5 H5BC 110.4 . .
C4A N5 H5BD 110.4 . .
Cu2 N6 H6A 109.9 . .
Cu2 N6 H6B 109.9 . .
H6A N6 H6B 108.3 . .
C5 N6 Cu2 108.7(2) . .
C5 N6 H6A 109.9 . .
C5 N6 H6B 109.9 . .
N4 C3 H3C 110.7 . .
N4 C3 H3D 110.7 . .
N4 C3 C4 105.0(7) . .
H3C C3 H3D 108.8 . .
C4 C3 H3C 110.7 . .
C4 C3 H3D 110.7 . .
N4 C3A H3AA 109.7 . .
N4 C3A H3AB 109.7 . .
H3AA C3A H3AB 108.2 . .
C4A C3A N4 110(2) . .
C4A C3A H3AA 109.7 . .
C4A C3A H3AB 109.7 . .
N5 C4 C3 108.6(7) . .
N5 C4 H4A 110.0 . .
N5 C4 H4B 110.0 . .
C3 C4 H4A 110.0 . .
C3 C4 H4B 110.0 . .
H4A C4 H4B 108.3 . .
N5 C4A H4AC 110.0 . .
N5 C4A H4AD 110.0 . .
C3A C4A N5 109(2) . .
C3A C4A H4AC 110.0 . .
C3A C4A H4AD 110.0 . .
H4AC C4A H4AD 108.3 . .
N6 C5 H5A 110.0 . .
N6 C5 H5B 110.0 . .
N6 C5 C6 108.3(3) . .
H5A C5 H5B 108.4 . .
C6 C5 H5A 110.0 . .
C6 C5 H5B 110.0 . .
N3 C6 C5 107.7(3) . .
N3 C6 H6C 110.2 . .
N3 C6 H6D 110.2 . .
C5 C6 H6C 110.2 . .
C5 C6 H6D 110.2 . .
H6C C6 H6D 108.5 . .
H1WA O1W H1WB 104.4 . .
H2WA O2W H2WB 104.4 . .
H3WA O3W H3WB 111.1 . .
H4WA O4W H4WB 109.4 . .
H5WA O5W H5WB 104.6 . .
H6WA O6W H6WB 95.1 . .
H7WA O7W H7WB 104.4 . .
H8WA O8W H8WB 116.0 . .
H9WA O9W H9WB 109.4 . .
H10W O10W H10W 104.5 . 2_755
H11A O11W H11B 104.4 . .
H12A O12W H12A 104.4 . 2_755
H12A O12W H12B 95.2 2_755 2_755
H12A O12W H12B 57.7 . 2_755
H12A O12W H12B 95.2 . .
H12B O12W H12A 57.7 . 2_755
H12B O12W H12B 137.6 . 2_755
H13A O13W H13B 114.5 . .

loop_
_geom_bond_atom_site_label_1
_geom_bond_atom_site_label_2
_geom_bond_distance
_geom_bond_site_symmetry_2
Mo1 O2 1.940(2) .
Mo1 O4 1.705(2) .
Mo1 O5 1.709(2) .
Mo1 O8 1.924(2) .
Mo1 O10 2.322(2) .
Mo1 O11 2.262(2) .
Mo2 O2 1.933(2) .
Mo2 O6 1.700(2) .
Mo2 O7 1.919(2) .
Mo2 O9 1.715(2) .
Mo2 O10 2.329(2) .
Mo2 O12 2.289(2) 7_666
Mo3 O1 1.696(2) .
Mo3 O3 1.696(2) .
Mo3 O7 1.945(2) 7_666
Mo3 O8 1.935(2) .
Mo3 O11 2.309(2) .
Mo3 O12 2.289(2) .
Al1 O10 1.8905(19) .
Al1 O10 1.8904(19) 7_666
Al1 O11 1.893(2) 7_666
Al1 O11 1.893(2) .
Al1 O12 1.898(2) 7_666
Al1 O12 1.898(2) .
O10 H10 0.830(19) .
O11 H11 0.846(19) .
O12 H12 0.842(19) .
Mo4 O13 1.705(3) .
Mo4 O14 1.698(3) .
Mo4 O17 1.914(2) .
Mo4 O18 2.323(2) 5_766
Mo4 O23 2.258(2) 5_766
Mo4 O24 1.924(2) .
Mo5 O17 1.940(2) .
Mo5 O18 2.276(2) 5_766
Mo5 O19 1.694(2) .
Mo5 O20 1.917(2) .
Mo5 O21 1.708(2) .
Mo5 O22 2.267(2) 5_766
Mo6 O15 1.697(3) .
Mo6 O16 1.704(2) .
Mo6 O20 1.945(2) .
Mo6 O22 2.281(2) 5_766
Mo6 O23 2.302(2) .
Mo6 O24 1.933(2) 5_766
Cu1 O19 2.352(2) .
Cu1 O19 2.352(2) 5_756
Cu1 N1 2.001(3) .
Cu1 N1 2.002(3) 5_756
Cu1 N2 2.018(3) 5_756
Cu1 N2 2.019(3) .
Al2 O18 1.890(2) 5_766
Al2 O18 1.890(2) .
Al2 O22 1.886(2) .
Al2 O22 1.8858(19) 5_766
Al2 O23 1.908(2) .
Al2 O23 1.908(2) 5_766
O18 H18 0.841(19) .
O22 H22 0.844(19) .
O23 H23 0.830(19) .
N1 H1A 0.8900 .
N1 H1B 0.8900 .
N1 C2 1.455(6) .
N2 H2A 0.8900 .
N2 H2B 0.8900 .
N2 C1 1.466(6) .
C1 H1C 0.9700 .
C1 H1D 0.9700 .
C1 C2 1.500(7) 5_756
C2 H2C 0.9700 .
C2 H2D 0.9700 .
Cu2 N3 1.994(3) .
Cu2 N4 1.995(3) .
Cu2 N5 2.005(3) .
Cu2 N6 2.002(3) .
N3 H3A 0.8900 .
N3 H3B 0.8900 .
N3 C6 1.476(5) .
N4 H4AA 0.8900 .
N4 H4AB 0.8900 .
N4 H4BC 0.8900 .
N4 H4BD 0.8900 .
N4 C3 1.471(7) .
N4 C3A 1.539(19) .
N5 H5AA 0.8900 .
N5 H5AB 0.8900 .
N5 H5BC 0.8900 .
N5 H5BD 0.8900 .
N5 C4 1.467(10) .
N5 C4A 1.52(3) .
N6 H6A 0.8900 .
N6 H6B 0.8900 .
N6 C5 1.478(5) .
C3 H3C 0.9700 .
C3 H3D 0.9700 .
C3 C4 1.538(15) .
C3A H3AA 0.9700 .
C3A H3AB 0.9700 .
C3A C4A 1.36(4) .
C4 H4A 0.9700 .
C4 H4B 0.9700 .
C4A H4AC 0.9700 .
C4A H4AD 0.9700 .
C5 H5A 0.9700 .
C5 H5B 0.9700 .
C5 C6 1.494(5) .
C6 H6C 0.9700 .
C6 H6D 0.9700 .
O1W H1WA 0.8504 .
O1W H1WB 0.8497 .
O2W H2WA 0.8497 .
O2W H2WB 0.8497 .
O3W H3WA 0.8514 .
O3W H3WB 0.8421 .
O4W H4WA 0.8502 .
O4W H4WB 0.8490 .
O5W H5WA 0.8493 .
O5W H5WB 0.8493 .
O6W H6WA 0.8190 .
O6W H6WB 0.8491 .
O7W H7WA 0.8500 .
O7W H7WB 0.8512 .
O8W H8WA 0.8983 .
O8W H8WB 0.8486 .
O9W H9WA 0.8509 .
O9W H9WB 0.8497 .
O10W H10W 0.8499 .
O10W H10W 0.8500 2_755
O11W H11A 0.8517 .
O11W H11B 0.8507 .
O12W H12A 0.8528 2_755
O12W H12A 0.8528 .
O12W H12B 0.8276 2_755
O12W H12B 0.8275 .
O13W H13A 0.8768 .
O13W H13B 0.8523 .

loop_
_geom_torsion_atom_site_label_1
_geom_torsion_atom_site_label_2
_geom_torsion_atom_site_label_3
_geom_torsion_atom_site_label_4
_geom_torsion
_geom_torsion_site_symmetry_1
_geom_torsion_site_symmetry_4
O10 Al1 O11 Mo1 -179.38(9) 7_666 .
O10 Al1 O11 Mo1 0.62(9) . .
O10 Al1 O11 Mo3 84.02(9) 7_666 .
O10 Al1 O11 Mo3 -95.98(9) . .
O10 Al1 O12 Mo2 -179.30(9) . 7_666
O10 Al1 O12 Mo2 0.70(9) 7_666 7_666
O10 Al1 O12 Mo3 84.06(9) . .
O10 Al1 O12 Mo3 -95.94(9) 7_666 .
O11 Al1 O10 Mo1 -0.60(9) . .
O11 Al1 O10 Mo1 179.40(9) 7_666 .
O11 Al1 O10 Mo2 84.82(9) 7_666 .
O11 Al1 O10 Mo2 -95.18(9) . .
O11 Al1 O12 Mo2 96.55(9) . 7_666
O11 Al1 O12 Mo2 -83.45(9) 7_666 7_666
O11 Al1 O12 Mo3 179.92(8) 7_666 .
O11 Al1 O12 Mo3 -0.08(8) . .
O12 Al1 O10 Mo1 95.27(9) 7_666 .
O12 Al1 O10 Mo1 -84.73(9) . .
O12 Al1 O10 Mo2 -179.32(9) . .
O12 Al1 O10 Mo2 0.68(9) 7_666 .
O12 Al1 O11 Mo1 96.68(9) . .
O12 Al1 O11 Mo1 -83.32(9) 7_666 .
O12 Al1 O11 Mo3 0.08(8) . .
O12 Al1 O11 Mo3 -179.92(8) 7_666 .
Cu1 N1 C2 C1 43.8(4) . 5_756
Cu1 N2 C1 C2 -37.4(5) . 5_756
O18 Al2 O22 Mo5 179.50(9) 5_766 5_766
O18 Al2 O22 Mo5 -0.50(9) . 5_766
O18 Al2 O22 Mo6 -83.81(9) 5_766 5_766
O18 Al2 O22 Mo6 96.19(9) . 5_766
O22 Al2 O18 Mo4 95.22(9) . 5_766
O22 Al2 O18 Mo4 -84.78(9) 5_766 5_766
O22 Al2 O18 Mo5 0.49(9) . 5_766
O22 Al2 O18 Mo5 -179.51(9) 5_766 5_766
O23 Al2 O18 Mo4 -0.76(9) . 5_766
O23 Al2 O18 Mo4 179.24(9) 5_766 5_766
O23 Al2 O18 Mo5 -95.49(9) . 5_766
O23 Al2 O18 Mo5 84.51(9) 5_766 5_766
O23 Al2 O22 Mo5 83.69(9) . 5_766
O23 Al2 O22 Mo5 -96.31(9) 5_766 5_766
O23 Al2 O22 Mo6 0.38(9) 5_766 5_766
O23 Al2 O22 Mo6 -179.62(9) . 5_766
Cu2 N3 C6 C5 42.4(4) . .
Cu2 N4 C3 C4 -48.7(7) . .
Cu2 N4 C3A C4A 34(3) . .
Cu2 N5 C4 C3 -29.8(8) . .
Cu2 N5 C4A C3A 46(3) . .
Cu2 N6 C5 C6 35.9(4) . .
N4 C3 C4 N5 51.6(9) . .
N4 C3A C4A N5 -52(3) . .
N6 C5 C6 N3 -51.9(4) . .
